data_7103574
loop_
_publ_author_name
'Felton, Cara E'
'Harding, Lindsay P'
'Jones, Jennifer E'
'Kariuki, Benson M'
'Pope, Simon J A'
'Rice, Craig R'

_publ_section_title
;
 A wavelength and lifetime responsive cryptate-containing fluorescent
 probe for zinc ions in water.
;
_journal_issue 46
_journal_name_full 'Chemical communications (Cambridge, England)'
_journal_page_first 6185
_journal_page_last 6187
_journal_paper_doi 10.1039/b813775g
_journal_year 2008
_chemical_formula_moiety 'C28 H42 Ba N6 O4, 2(Cl1 O4)'
_chemical_formula_sum 'C28 H42 Ba Cl2 N6 O12'
_chemical_formula_weight 862.92
_chemical_name_systematic
;
?
;
_space_group_IT_number 2
_symmetry_cell_setting triclinic
_symmetry_space_group_name_Hall '-P 1'
_symmetry_space_group_name_H-M 'P -1'
_atom_sites_solution_hydrogens geom
_atom_sites_solution_primary direct
_atom_sites_solution_secondary difmap
_audit_creation_method SHELXL-97
_cell_angle_alpha 112.394(2)
_cell_angle_beta 94.887(2)
_cell_angle_gamma 113.231(2)
_cell_formula_units_Z 2
_cell_length_a 11.9010(4)
_cell_length_b 12.8430(5)
_cell_length_c 14.1790(5)
_cell_measurement_reflns_used 5561
_cell_measurement_temperature 150(2)
_cell_measurement_theta_max 27.42
_cell_measurement_theta_min 2.35
_cell_volume 1769.16(11)
_computing_cell_refinement DENZO/SCALEPACK
_computing_data_collection 'COLLECT,Nonius BV, 1997-2001'
_computing_data_reduction DENZO/SCALEPACK
_computing_structure_refinement SHELXL-97
_computing_structure_solution SHELXs-97
_diffrn_ambient_temperature 150(2)
_diffrn_measured_fraction_theta_full 0.984
_diffrn_measured_fraction_theta_max 0.984
_diffrn_measurement_device_type 'Nonius KappaCCD'
_diffrn_measurement_method 'CCD scans'
_diffrn_radiation_monochromator graphite
_diffrn_radiation_source 'fine-focus sealed tube'
_diffrn_radiation_type MoK\a
_diffrn_radiation_wavelength 0.71073
_diffrn_reflns_av_R_equivalents 0.0709
_diffrn_reflns_av_sigmaI/netI 0.1286
_diffrn_reflns_limit_h_max 15
_diffrn_reflns_limit_h_min -15
_diffrn_reflns_limit_k_max 16
_diffrn_reflns_limit_k_min -13
_diffrn_reflns_limit_l_max 18
_diffrn_reflns_limit_l_min -18
_diffrn_reflns_number 11548
_diffrn_reflns_theta_full 27.42
_diffrn_reflns_theta_max 27.42
_diffrn_reflns_theta_min 2.35
_exptl_absorpt_coefficient_mu 1.341
_exptl_absorpt_correction_T_max 0.9609
_exptl_absorpt_correction_T_min 0.5775
_exptl_absorpt_correction_type multi-scan
_exptl_absorpt_process_details DENZO/SCALEPACK
_exptl_crystal_colour yellow
_exptl_crystal_density_diffrn 1.620
_exptl_crystal_density_method 'not measured'
_exptl_crystal_description plate
_exptl_crystal_F_000 876
_exptl_crystal_size_max 0.46
_exptl_crystal_size_mid 0.10
_exptl_crystal_size_min 0.03
_refine_diff_density_max 2.126
_refine_diff_density_min -1.248
_refine_diff_density_rms 0.175
_refine_ls_extinction_method none
_refine_ls_goodness_of_fit_ref 1.037
_refine_ls_hydrogen_treatment constr
_refine_ls_matrix_type full
_refine_ls_number_parameters 534
_refine_ls_number_reflns 7946
_refine_ls_number_restraints 60
_refine_ls_restrained_S_all 1.005
_refine_ls_R_factor_all 0.1146
_refine_ls_R_factor_gt 0.0731
_refine_ls_shift/su_max 0.000
_refine_ls_shift/su_mean 0.000
_refine_ls_structure_factor_coef Fsqd
_refine_ls_weighting_details 'calc w=1/[\s^2^(Fo^2^)+(0.0961P)^2^+3.6971P] where P=(Fo^2^+2Fc^2^)/3'
_refine_ls_weighting_scheme calc
_refine_ls_wR_factor_gt 0.1746
_refine_ls_wR_factor_ref 0.1977
_reflns_number_gt 5561
_reflns_number_total 7946
_reflns_threshold_expression >2sigma(I)
_cod_data_source_file b813775g.txt
_cod_data_source_block sjp0807
_cod_depositor_comments
;
The following automatic conversions were performed:
'_symmetry_cell_setting' value 'Triclinic' changed to 'triclinic'
according to '/home/saulius/struct/CIF-dictionaries/cif_core.dic'
dictionary named 'cif_core.dic' version 2.4.1 from 2010-06-29.

Automatic conversion script
Id: cif_fix_enum 1527 2010-12-29 10:47:43Z saulius 
;
_cod_original_sg_symbol_H-M P-1
_cod_database_code 7103574

loop_
_symmetry_equiv_pos_as_xyz
'x, y, z'
'-x, -y, -z'

loop_
_atom_site_label
_atom_site_type_symbol
_atom_site_fract_x
_atom_site_fract_y
_atom_site_fract_z
_atom_site_U_iso_or_equiv
_atom_site_adp_type
_atom_site_occupancy
_atom_site_symmetry_multiplicity
_atom_site_calc_flag
_atom_site_refinement_flags
_atom_site_disorder_assembly
_atom_site_disorder_group
C1 C 0.1006(6) -0.1215(7) 0.4205(6) 0.0299(14) Uani 1 1 d U A 1
H1A H 0.1299 -0.0402 0.4851 0.036 Uiso 1 1 calc R A 1
H1B H 0.0710 -0.1908 0.4416 0.036 Uiso 1 1 calc R A 1
C2 C -0.0096(6) -0.1407(7) 0.3421(6) 0.0341(15) Uani 1 1 d U A 1
H2A H -0.0370 -0.2193 0.2754 0.041 Uiso 1 1 calc R A 1
H2B H -0.0828 -0.1482 0.3723 0.041 Uiso 1 1 calc R A 1
C3 C -0.0677(7) -0.0268(8) 0.2646(6) 0.0357(16) Uani 1 1 d U A 1
H3A H -0.1296 -0.0216 0.3063 0.043 Uiso 1 1 calc R A 1
H3B H -0.1127 -0.1046 0.1960 0.043 Uiso 1 1 calc R A 1
C4 C -0.0137(7) 0.0873(8) 0.2454(6) 0.0359(16) Uani 1 1 d U A 1
H4A H -0.0833 0.0969 0.2122 0.043 Uiso 1 1 calc R A 1
H4B H 0.0369 0.1647 0.3134 0.043 Uiso 1 1 calc R A 1
C5 C 0.1047(7) 0.1660(7) 0.1395(6) 0.0325(15) Uani 1 1 d U A 1
H5A H 0.1527 0.2516 0.2007 0.039 Uiso 1 1 calc R A 1
H5B H 0.0292 0.1619 0.0999 0.039 Uiso 1 1 calc R A 1
C6 C 0.1882(7) 0.1416(8) 0.0677(6) 0.0349(16) Uani 1 1 d U A 1
H6A H 0.1376 0.0560 0.0071 0.042 Uiso 1 1 calc R A 1
H6B H 0.2107 0.2039 0.0388 0.042 Uiso 1 1 calc R A 1
C7 C 0.3603(7) 0.0929(7) 0.0318(6) 0.0357(16) Uani 1 1 d U A 1
H7A H 0.4529 0.1282 0.0617 0.043 Uiso 1 1 calc R A 1
H7B H 0.3485 0.1189 -0.0242 0.043 Uiso 1 1 calc R A 1
C8 C 0.2999(8) -0.0510(8) -0.0184(5) 0.0390(17) Uani 1 1 d U A 1
H8A H 0.2062 -0.0881 -0.0431 0.047 Uiso 1 1 calc R A 1
H8B H 0.3312 -0.0834 -0.0803 0.047 Uiso 1 1 calc R A 1
C9 C 0.3030(8) -0.2158(7) 0.0173(6) 0.0402(18) Uani 1 1 d U A 1
H9A H 0.3480 -0.2363 -0.0372 0.048 Uiso 1 1 calc R A 1
H9B H 0.2103 -0.2693 -0.0166 0.048 Uiso 1 1 calc R A 1
C10 C 0.3429(8) -0.2421(7) 0.1065(6) 0.0378(16) Uani 1 1 d U A 1
H10A H 0.3272 -0.3315 0.0780 0.045 Uiso 1 1 calc R A 1
H10B H 0.4348 -0.1859 0.1428 0.045 Uiso 1 1 calc R A 1
C11 C 0.2821(7) -0.2630(7) 0.2556(6) 0.0331(15) Uani 1 1 d U A 1
H11A H 0.3706 -0.2136 0.3017 0.040 Uiso 1 1 calc R A 1
H11B H 0.2625 -0.3535 0.2191 0.040 Uiso 1 1 calc R A 1
C12 C 0.1924(7) -0.2485(7) 0.3217(6) 0.0306(15) Uani 1 1 d U A 1
H12A H 0.1041 -0.3053 0.2754 0.037 Uiso 1 1 calc R A 1
H12B H 0.2040 -0.2772 0.3757 0.037 Uiso 1 1 calc R A 1
C13 C 0.3316(6) -0.0342(6) 0.4587(5) 0.0252(13) Uani 1 1 d U A 1
H13A H 0.4018 -0.0289 0.4249 0.030 Uiso 1 1 calc R A 1
H13B H 0.3380 -0.0706 0.5080 0.030 Uiso 1 1 calc R A 1
C14 C 0.3465(6) 0.0984(6) 0.5211(5) 0.0220(12) Uani 1 1 d U A 1
C15 C 0.3710(6) 0.1503(7) 0.6292(5) 0.0289(14) Uani 1 1 d U A 1
H15 H 0.3921 0.1103 0.6670 0.035 Uiso 1 1 calc R A 1
C16 C 0.3645(6) 0.2606(7) 0.6818(5) 0.0286(14) Uani 1 1 d U A 1
H16 H 0.3790 0.2969 0.7567 0.034 Uiso 1 1 calc R A 1
C17 C 0.3363(6) 0.3213(7) 0.6251(5) 0.0275(14) Uani 1 1 d U A 1
C18 C 0.3277(6) 0.2707(6) 0.5150(5) 0.0234(13) Uani 1 1 d U A 1
C19 C 0.3288(6) 0.3368(6) 0.4467(5) 0.0247(13) Uani 1 1 d U A 1
C20 C 0.3172(7) 0.4500(7) 0.4766(6) 0.0300(14) Uani 1 1 d U A 1
C21 C 0.3448(6) 0.5106(7) 0.4110(6) 0.0315(15) Uani 1 1 d U A 1
H21 H 0.3425 0.5891 0.4310 0.038 Uiso 1 1 calc R A 1
C22 C 0.3746(6) 0.4598(6) 0.3202(6) 0.0279(14) Uani 1 1 d U A 1
H22 H 0.3960 0.5029 0.2778 0.033 Uiso 1 1 calc R A 1
C23 C 0.3732(6) 0.3423(6) 0.2905(5) 0.0245(13) Uani 1 1 d U A 1
C24 C 0.4029(7) 0.2814(7) 0.1884(5) 0.0298(14) Uani 1 1 d U A 1
H24A H 0.4111 0.3329 0.1498 0.036 Uiso 1 1 calc R A 1
H24B H 0.4862 0.2833 0.2059 0.036 Uiso 1 1 calc R A 1
C25 C 0.2212(7) 0.4403(7) 0.6219(6) 0.0313(14) Uani 1 1 d U A 1
H25 H 0.1516 0.3534 0.5724 0.038 Uiso 1 1 calc R A 1
C26 C 0.1640(7) 0.5093(7) 0.6975(6) 0.0350(16) Uani 1 1 d U A 1
H26A H 0.2322 0.5947 0.7488 0.042 Uiso 1 1 calc R A 1
H26B H 0.1281 0.4623 0.7380 0.042 Uiso 1 1 calc R A 1
C27 C 0.0586(8) 0.5241(8) 0.6414(7) 0.0446(19) Uani 1 1 d U A 1
H27A H 0.0936 0.5702 0.6001 0.054 Uiso 1 1 calc R A 1
H27B H -0.0109 0.4389 0.5913 0.054 Uiso 1 1 calc R A 1
C28 C 0.0060(9) 0.5952(10) 0.7198(9) 0.066(3) Uani 1 1 d U A 1
H28A H -0.0250 0.5519 0.7631 0.099 Uiso 1 1 calc R A 1
H28B H -0.0644 0.5982 0.6815 0.099 Uiso 1 1 calc R A 1
H28C H 0.0731 0.6820 0.7658 0.099 Uiso 1 1 calc R A 1
O1 O 0.0337(4) -0.0325(5) 0.3216(4) 0.0333(11) Uani 1 1 d U A 1
O2 O 0.0659(4) 0.0704(5) 0.1760(4) 0.0301(10) Uani 1 1 d U A 1
O3 O 0.3337(5) -0.0858(5) 0.0601(4) 0.0349(11) Uani 1 1 d U A 1
O4 O 0.2699(5) -0.2188(5) 0.1793(4) 0.0325(11) Uani 1 1 d U A 1
Ba1 Ba 0.25525(4) 0.00994(4) 0.24256(3) 0.02635(16) Uani 1 1 d U A 1
N1 N 0.2080(5) -0.1197(5) 0.3755(4) 0.0234(11) Uani 1 1 d U A 1
N2 N 0.3297(5) 0.1586(5) 0.4659(4) 0.0240(11) Uani 1 1 d U A 1
N3 N 0.3523(5) 0.2842(5) 0.3526(4) 0.0223(11) Uani 1 1 d U A 1
N4 N 0.3070(5) 0.1487(6) 0.1171(4) 0.0288(12) Uani 1 1 d U A 1
N5 N 0.3175(6) 0.4255(6) 0.6800(5) 0.0361(14) Uani 1 1 d U A 1
H5 H 0.3611 0.4801 0.7464 0.043 Uiso 1 1 calc R A 1
N6 N 0.2733(7) 0.5018(6) 0.5595(5) 0.0412(15) Uani 1 1 d U A 1
H6 H 0.2775 0.5767 0.5749 0.049 Uiso 1 1 calc R A 1
O5 O 0.5108(4) 0.0513(5) 0.3134(4) 0.0424(13) Uani 1 1 d DU A 1
O6 O 0.6188(5) 0.1964(5) 0.2474(4) 0.0425(13) Uani 1 1 d DU A 1
O7 O 0.7007(5) 0.0647(6) 0.2683(5) 0.0513(15) Uani 1 1 d DU A 1
O8 O 0.7070(6) 0.2350(5) 0.4156(4) 0.0572(17) Uani 1 1 d DU A 1
Cl1 Cl 0.63456(15) 0.13683(15) 0.31015(12) 0.0271(4) Uani 1 1 d DU A 1
O9 O 0.0279(6) -0.2180(5) 0.0703(6) 0.033(2) Uani 0.544(5) 1 d PDU A 1
O10 O -0.0652(10) -0.4041(8) 0.0943(7) 0.085(5) Uani 0.544(5) 1 d PDU A 1
O11 O -0.1829(7) -0.3758(10) -0.0273(10) 0.123(6) Uani 0.544(5) 1 d PDU A 1
O12 O -0.0128(11) -0.4197(9) -0.0611(8) 0.139(8) Uani 0.544(5) 1 d PDU A 1
Cl2 Cl -0.0593(4) -0.3548(4) 0.0196(4) 0.0784(18) Uani 0.544(5) 1 d PDU A 1
O9A O -0.3154(19) -0.4599(18) -0.0728(10) 0.064(6) Uani 0.228(2) 1 d PDU A 2
O10A O -0.4860(11) -0.5276(14) 0.0013(17) 0.073(6) Uani 0.228(2) 1 d PDU . 2
O11A O -0.3459(18) -0.3098(11) 0.0678(14) 0.038(5) Uani 0.228(2) 1 d PDU A 2
O12A O -0.2810(15) -0.4471(17) 0.0989(12) 0.035(4) Uani 0.228(2) 1 d PDU A 2
Cl2A Cl -0.3584(9) -0.4361(8) 0.0238(8) 0.041(3) Uani 0.228(2) 1 d PDU . 2
O9B O -0.3524(16) -0.5051(14) 0.0913(12) 0.020(3) Uani 0.228(2) 1 d PDU A 3
O10B O -0.4091(19) -0.3638(19) 0.0544(18) 0.073(7) Uani 0.228(2) 1 d PDU A 3
O11B O -0.2005(13) -0.3380(18) 0.0680(18) 0.082(7) Uani 0.228(2) 1 d PDU A 3
O12B O -0.372(2) -0.5082(17) -0.0773(9) 0.070(7) Uani 0.228(2) 1 d PDU A 3
Cl2B Cl -0.3331(10) -0.4274(9) 0.0347(9) 0.046(3) Uani 0.228(2) 1 d PDU A 3

loop_
_atom_site_aniso_label
_atom_site_aniso_U_11
_atom_site_aniso_U_22
_atom_site_aniso_U_33
_atom_site_aniso_U_23
_atom_site_aniso_U_13
_atom_site_aniso_U_12
C1 0.021(3) 0.037(3) 0.036(3) 0.022(3) 0.012(3) 0.011(3)
C2 0.018(3) 0.040(4) 0.049(4) 0.026(3) 0.012(3) 0.011(3)
C3 0.020(3) 0.050(4) 0.051(4) 0.035(3) 0.012(3) 0.017(3)
C4 0.027(3) 0.049(4) 0.046(4) 0.028(3) 0.013(3) 0.024(3)
C5 0.026(3) 0.036(3) 0.044(4) 0.027(3) 0.005(3) 0.015(3)
C6 0.029(3) 0.042(4) 0.036(3) 0.025(3) 0.006(3) 0.012(3)
C7 0.037(4) 0.043(4) 0.033(3) 0.021(3) 0.019(3) 0.018(3)
C8 0.042(4) 0.046(4) 0.024(3) 0.013(3) 0.009(3) 0.019(3)
C9 0.040(4) 0.031(4) 0.032(3) 0.004(3) 0.014(3) 0.009(3)
C10 0.039(4) 0.033(3) 0.044(4) 0.015(3) 0.022(3) 0.020(3)
C11 0.033(3) 0.034(3) 0.039(3) 0.017(3) 0.009(3) 0.022(3)
C12 0.029(3) 0.030(3) 0.039(3) 0.021(3) 0.011(3) 0.015(3)
C13 0.020(3) 0.029(3) 0.033(3) 0.019(3) 0.007(2) 0.014(3)
C14 0.017(3) 0.029(3) 0.027(3) 0.020(2) 0.007(2) 0.009(2)
C15 0.026(3) 0.031(3) 0.033(3) 0.021(3) 0.006(3) 0.011(3)
C16 0.023(3) 0.035(3) 0.030(3) 0.018(3) 0.010(2) 0.012(3)
C17 0.021(3) 0.032(3) 0.032(3) 0.016(3) 0.008(2) 0.013(3)
C18 0.015(3) 0.025(3) 0.033(3) 0.016(2) 0.007(2) 0.010(2)
C19 0.017(3) 0.026(3) 0.032(3) 0.016(2) 0.011(2) 0.008(2)
C20 0.029(3) 0.027(3) 0.039(3) 0.019(3) 0.011(3) 0.014(3)
C21 0.025(3) 0.028(3) 0.047(4) 0.021(3) 0.013(3) 0.013(3)
C22 0.023(3) 0.022(3) 0.042(3) 0.022(3) 0.008(3) 0.006(3)
C23 0.016(3) 0.031(3) 0.031(3) 0.019(2) 0.005(2) 0.009(2)
C24 0.026(3) 0.037(3) 0.034(3) 0.024(3) 0.010(3) 0.014(3)
C25 0.037(3) 0.031(3) 0.040(3) 0.022(3) 0.016(3) 0.022(3)
C26 0.033(4) 0.036(4) 0.041(4) 0.021(3) 0.012(3) 0.015(3)
C27 0.035(4) 0.041(4) 0.058(4) 0.025(4) 0.007(3) 0.017(3)
C28 0.045(5) 0.050(6) 0.089(7) 0.016(5) 0.016(5) 0.024(5)
O1 0.020(2) 0.044(3) 0.049(3) 0.032(2) 0.012(2) 0.015(2)
O2 0.021(2) 0.041(3) 0.040(3) 0.028(2) 0.0119(19) 0.016(2)
O3 0.038(3) 0.034(3) 0.027(2) 0.009(2) 0.008(2) 0.015(2)
O4 0.028(2) 0.034(3) 0.040(3) 0.019(2) 0.013(2) 0.016(2)
Ba1 0.0232(2) 0.0307(3) 0.0290(2) 0.01627(18) 0.00751(16) 0.01333(18)
N1 0.022(3) 0.029(3) 0.027(3) 0.017(2) 0.008(2) 0.016(2)
N2 0.011(2) 0.028(3) 0.032(3) 0.016(2) 0.004(2) 0.007(2)
N3 0.018(2) 0.028(3) 0.027(3) 0.018(2) 0.006(2) 0.012(2)
N4 0.026(3) 0.037(3) 0.033(3) 0.020(2) 0.010(2) 0.018(2)
N5 0.033(3) 0.038(3) 0.035(3) 0.011(3) 0.011(2) 0.020(3)
N6 0.055(4) 0.028(3) 0.052(3) 0.020(3) 0.030(3) 0.025(3)
O5 0.027(3) 0.047(3) 0.050(3) 0.023(3) 0.012(2) 0.013(2)
O6 0.059(4) 0.044(3) 0.044(3) 0.032(3) 0.015(3) 0.031(3)
O7 0.054(4) 0.060(4) 0.080(4) 0.046(3) 0.040(3) 0.044(3)
O8 0.064(4) 0.051(4) 0.037(3) 0.022(3) -0.002(3) 0.010(3)
Cl1 0.0267(8) 0.0279(9) 0.0331(9) 0.0180(7) 0.0103(7) 0.0141(7)
O9 0.015(4) 0.046(5) 0.041(5) 0.026(4) 0.002(3) 0.011(4)
O10 0.079(9) 0.063(8) 0.065(7) 0.045(6) -0.013(6) -0.020(7)
O11 0.107(9) 0.089(8) 0.111(9) 0.042(7) -0.038(8) 0.006(8)
O12 0.139(13) 0.070(10) 0.092(10) -0.021(8) 0.030(10) -0.002(10)
Cl2 0.052(3) 0.076(3) 0.080(3) 0.048(3) -0.014(2) -0.001(2)
O9A 0.086(10) 0.041(9) 0.053(8) 0.025(7) 0.004(8) 0.017(8)
O10A 0.074(7) 0.044(7) 0.070(7) 0.004(7) 0.006(7) 0.025(7)
O11A 0.066(10) 0.028(8) 0.032(8) 0.020(7) 0.025(8) 0.024(8)
O12A 0.036(4) 0.036(4) 0.034(4) 0.016(2) 0.006(2) 0.018(2)
Cl2A 0.062(5) 0.032(4) 0.033(4) 0.012(3) 0.000(3) 0.029(3)
O9B 0.021(4) 0.020(4) 0.019(4) 0.008(2) 0.007(2) 0.010(2)
O10B 0.077(11) 0.056(10) 0.054(10) 0.009(9) 0.006(10) 0.020(9)
O11B 0.066(9) 0.063(9) 0.065(9) 0.003(9) -0.007(9) 0.011(8)
O12B 0.091(11) 0.047(10) 0.043(9) 0.009(8) 0.005(9) 0.020(9)
Cl2B 0.058(5) 0.036(4) 0.041(4) 0.008(3) 0.005(4) 0.029(3)

loop_
_atom_type_symbol
_atom_type_description
_atom_type_scat_dispersion_real
_atom_type_scat_dispersion_imag
_atom_type_scat_source
C C 0.0033 0.0016 'International Tables Vol C Tables 4.2.6.8 and 6.1.1.4'
H H 0.0000 0.0000 'International Tables Vol C Tables 4.2.6.8 and 6.1.1.4'
O O 0.0106 0.0060 'International Tables Vol C Tables 4.2.6.8 and 6.1.1.4'
Cl Cl 0.1484 0.1585 'International Tables Vol C Tables 4.2.6.8 and 6.1.1.4'
Ba Ba -0.3244 2.2819 'International Tables Vol C Tables 4.2.6.8 and 6.1.1.4'
N N 0.0061 0.0033 'International Tables Vol C Tables 4.2.6.8 and 6.1.1.4'

loop_
_geom_angle_atom_site_label_1
_geom_angle_atom_site_label_2
_geom_angle_atom_site_label_3
_geom_angle
_geom_angle_site_symmetry_1
_geom_angle_site_symmetry_3
_geom_angle_publ_flag
N1 C1 C2 112.0(6) . . ?
N1 C1 H1A 109.2 . . ?
C2 C1 H1A 109.2 . . ?
N1 C1 H1B 109.2 . . ?
C2 C1 H1B 109.2 . . ?
H1A C1 H1B 107.9 . . ?
O1 C2 C1 107.4(6) . . ?
O1 C2 H2A 110.2 . . ?
C1 C2 H2A 110.2 . . ?
O1 C2 H2B 110.2 . . ?
C1 C2 H2B 110.2 . . ?
H2A C2 H2B 108.5 . . ?
O1 C3 C4 109.3(6) . . ?
O1 C3 H3A 109.8 . . ?
C4 C3 H3A 109.8 . . ?
O1 C3 H3B 109.8 . . ?
C4 C3 H3B 109.8 . . ?
H3A C3 H3B 108.3 . . ?
O2 C4 C3 108.1(6) . . ?
O2 C4 H4A 110.1 . . ?
C3 C4 H4A 110.1 . . ?
O2 C4 H4B 110.1 . . ?
C3 C4 H4B 110.1 . . ?
H4A C4 H4B 108.4 . . ?
O2 C5 C6 108.0(6) . . ?
O2 C5 H5A 110.1 . . ?
C6 C5 H5A 110.1 . . ?
O2 C5 H5B 110.1 . . ?
C6 C5 H5B 110.1 . . ?
H5A C5 H5B 108.4 . . ?
N4 C6 C5 116.2(6) . . ?
N4 C6 H6A 108.2 . . ?
C5 C6 H6A 108.2 . . ?
N4 C6 H6B 108.2 . . ?
C5 C6 H6B 108.2 . . ?
H6A C6 H6B 107.4 . . ?
N4 C7 C8 113.7(6) . . ?
N4 C7 H7A 108.8 . . ?
C8 C7 H7A 108.8 . . ?
N4 C7 H7B 108.8 . . ?
C8 C7 H7B 108.8 . . ?
H7A C7 H7B 107.7 . . ?
O3 C8 C7 107.9(6) . . ?
O3 C8 H8A 110.1 . . ?
C7 C8 H8A 110.1 . . ?
O3 C8 H8B 110.1 . . ?
C7 C8 H8B 110.1 . . ?
H8A C8 H8B 108.4 . . ?
O3 C9 C10 108.5(6) . . ?
O3 C9 H9A 110.0 . . ?
C10 C9 H9A 110.0 . . ?
O3 C9 H9B 110.0 . . ?
C10 C9 H9B 110.0 . . ?
H9A C9 H9B 108.4 . . ?
O4 C10 C9 107.8(6) . . ?
O4 C10 H10A 110.1 . . ?
C9 C10 H10A 110.1 . . ?
O4 C10 H10B 110.1 . . ?
C9 C10 H10B 110.1 . . ?
H10A C10 H10B 108.5 . . ?
O4 C11 C12 109.6(5) . . ?
O4 C11 H11A 109.7 . . ?
C12 C11 H11A 109.7 . . ?
O4 C11 H11B 109.7 . . ?
C12 C11 H11B 109.7 . . ?
H11A C11 H11B 108.2 . . ?
N1 C12 C11 114.9(6) . . ?
N1 C12 H12A 108.5 . . ?
C11 C12 H12A 108.5 . . ?
N1 C12 H12B 108.5 . . ?
C11 C12 H12B 108.5 . . ?
H12A C12 H12B 107.5 . . ?
N1 C13 C14 112.0(5) . . ?
N1 C13 Ba1 57.2(3) . . ?
C14 C13 Ba1 83.7(3) . . ?
N1 C13 H13A 109.2 . . ?
C14 C13 H13A 109.2 . . ?
Ba1 C13 H13A 73.8 . . ?
N1 C13 H13B 109.2 . . ?
C14 C13 H13B 109.2 . . ?
Ba1 C13 H13B 164.9 . . ?
H13A C13 H13B 107.9 . . ?
N2 C14 C15 122.4(6) . . ?
N2 C14 C13 117.6(5) . . ?
C15 C14 C13 120.0(6) . . ?
C16 C15 C14 118.7(6) . . ?
C16 C15 H15 120.6 . . ?
C14 C15 H15 120.6 . . ?
C15 C16 C17 120.2(6) . . ?
C15 C16 H16 119.9 . . ?
C17 C16 H16 119.9 . . ?
N5 C17 C16 118.1(6) . . ?
N5 C17 C18 124.0(6) . . ?
C16 C17 C18 117.9(6) . . ?
N2 C18 C17 119.2(6) . . ?
N2 C18 C19 114.7(6) . . ?
C17 C18 C19 125.8(6) . . ?
N3 C19 C20 120.1(6) . . ?
N3 C19 C18 114.1(6) . . ?
C20 C19 C18 125.6(6) . . ?
N6 C20 C21 116.5(6) . . ?
N6 C20 C19 126.2(6) . . ?
C21 C20 C19 117.2(6) . . ?
C22 C21 C20 121.6(7) . . ?
C22 C21 H21 119.2 . . ?
C20 C21 H21 119.2 . . ?
C21 C22 C23 118.3(6) . . ?
C21 C22 H22 120.9 . . ?
C23 C22 H22 120.9 . . ?
N3 C23 C22 121.9(6) . . ?
N3 C23 C24 118.4(6) . . ?
C22 C23 C24 119.7(6) . . ?
N4 C24 C23 114.5(6) . . ?
N4 C24 H24A 108.6 . . ?
C23 C24 H24A 108.6 . . ?
N4 C24 H24B 108.6 . . ?
C23 C24 H24B 108.6 . . ?
H24A C24 H24B 107.6 . . ?
N6 C25 N5 111.0(6) . . ?
N6 C25 C26 112.1(6) . . ?
N5 C25 C26 110.4(6) . . ?
N6 C25 H25 107.7 . . ?
N5 C25 H25 107.7 . . ?
C26 C25 H25 107.7 . . ?
C25 C26 C27 113.3(6) . . ?
C25 C26 H26A 108.9 . . ?
C27 C26 H26A 108.9 . . ?
C25 C26 H26B 108.9 . . ?
C27 C26 H26B 108.9 . . ?
H26A C26 H26B 107.7 . . ?
C28 C27 C26 111.5(7) . . ?
C28 C27 H27A 109.3 . . ?
C26 C27 H27A 109.3 . . ?
C28 C27 H27B 109.3 . . ?
C26 C27 H27B 109.3 . . ?
H27A C27 H27B 108.0 . . ?
C2 O1 C3 113.0(5) . . ?
C2 O1 Ba1 113.6(4) . . ?
C3 O1 Ba1 115.5(4) . . ?
C4 O2 C5 111.5(5) . . ?
C4 O2 Ba1 115.4(4) . . ?
C5 O2 Ba1 117.3(4) . . ?
C9 O3 C8 112.8(5) . . ?
C9 O3 Ba1 116.1(4) . . ?
C8 O3 Ba1 112.0(4) . . ?
C11 O4 C10 112.5(5) . . ?
C11 O4 Ba1 119.1(4) . . ?
C10 O4 Ba1 116.8(4) . . ?
O4 Ba1 O3 59.22(14) . . ?
O4 Ba1 N2 113.56(15) . . ?
O3 Ba1 N2 146.54(14) . . ?
O4 Ba1 O2 132.74(14) . . ?
O3 Ba1 O2 105.08(14) . . ?
N2 Ba1 O2 101.74(15) . . ?
O4 Ba1 O1 104.49(14) . . ?
O3 Ba1 O1 142.30(15) . . ?
N2 Ba1 O1 69.87(14) . . ?
O2 Ba1 O1 58.89(13) . . ?
O4 Ba1 O5 67.67(14) . . ?
O3 Ba1 O5 72.50(14) . . ?
N2 Ba1 O5 74.81(15) . . ?
O2 Ba1 O5 155.80(14) . . ?
O1 Ba1 O5 136.59(13) . . ?
O4 Ba1 N4 121.36(15) . . ?
O3 Ba1 N4 62.22(15) . . ?
N2 Ba1 N4 116.35(16) . . ?
O2 Ba1 N4 61.63(14) . . ?
O1 Ba1 N4 119.95(14) . . ?
O5 Ba1 N4 97.88(15) . . ?
O4 Ba1 N3 155.43(14) . . ?
O3 Ba1 N3 116.73(15) . . ?
N2 Ba1 N3 54.63(15) . . ?
O2 Ba1 N3 71.52(14) . . ?
O1 Ba1 N3 91.67(15) . . ?
O5 Ba1 N3 87.85(15) . . ?
N4 Ba1 N3 62.07(15) . . ?
O4 Ba1 N1 60.44(14) . . ?
O3 Ba1 N1 119.49(15) . . ?
N2 Ba1 N1 61.45(15) . . ?
O2 Ba1 N1 118.38(14) . . ?
O1 Ba1 N1 59.78(14) . . ?
O5 Ba1 N1 81.58(14) . . ?
N4 Ba1 N1 177.80(15) . . ?
N3 Ba1 N1 115.75(15) . . ?
O4 Ba1 O9 65.65(17) . . ?
O3 Ba1 O9 71.25(18) . . ?
N2 Ba1 O9 139.06(18) . . ?
O2 Ba1 O9 67.09(17) . . ?
O1 Ba1 O9 71.05(18) . . ?
O5 Ba1 O9 130.86(17) . . ?
N4 Ba1 O9 93.49(17) . . ?
N3 Ba1 O9 138.36(17) . . ?
N1 Ba1 O9 88.46(17) . . ?
O4 Ba1 C13 69.19(15) . . ?
O3 Ba1 C13 120.35(15) . . ?
N2 Ba1 C13 44.72(16) . . ?
O2 Ba1 C13 132.40(15) . . ?
O1 Ba1 C13 75.79(14) . . ?
O5 Ba1 C13 61.34(14) . . ?
N4 Ba1 C13 152.92(16) . . ?
N3 Ba1 C13 97.85(15) . . ?
N1 Ba1 C13 25.38(15) . . ?
O9 Ba1 C13 113.13(17) . . ?
C12 N1 C1 109.8(5) . . ?
C12 N1 C13 110.9(5) . . ?
C1 N1 C13 111.3(5) . . ?
C12 N1 Ba1 112.5(4) . . ?
C1 N1 Ba1 114.4(4) . . ?
C13 N1 Ba1 97.4(4) . . ?
C14 N2 C18 120.8(6) . . ?
C14 N2 Ba1 113.9(4) . . ?
C18 N2 Ba1 124.3(4) . . ?
C23 N3 C19 120.7(6) . . ?
C23 N3 Ba1 115.1(4) . . ?
C19 N3 Ba1 119.4(4) . . ?
C6 N4 C24 111.7(6) . . ?
C6 N4 C7 108.7(6) . . ?
C24 N4 C7 108.5(5) . . ?
C6 N4 Ba1 109.9(4) . . ?
C24 N4 Ba1 107.8(4) . . ?
C7 N4 Ba1 110.2(4) . . ?
C17 N5 C25 116.7(6) . . ?
C17 N5 H5 121.6 . . ?
C25 N5 H5 121.6 . . ?
C20 N6 C25 123.2(6) . . ?
C20 N6 H6 118.4 . . ?
C25 N6 H6 118.4 . . ?
Cl1 O5 Ba1 132.5(3) . . ?
O6 Cl1 O8 107.5(3) . . ?
O6 Cl1 O7 110.8(3) . . ?
O8 Cl1 O7 109.8(4) . . ?
O6 Cl1 O5 110.8(3) . . ?
O8 Cl1 O5 109.2(3) . . ?
O7 Cl1 O5 108.7(3) . . ?
Cl2 O9 Ba1 149.9(4) . . ?
O10 Cl2 O12 107.3(4) . . ?
O10 Cl2 O11 111.0(3) . . ?
O12 Cl2 O11 109.7(4) . . ?
O10 Cl2 O9 110.8(3) . . ?
O12 Cl2 O9 109.2(3) . . ?
O11 Cl2 O9 108.8(3) . . ?
O10A O10A Cl2A 90.5(15) 2_445 . ?
O10A O10A Cl2A 57.2(12) 2_445 2_445 ?
Cl2A O10A Cl2A 147.6(13) . 2_445 ?
O10A Cl2A O12A 107.3(4) . . ?
O10A Cl2A O11A 110.9(3) . . ?
O12A Cl2A O11A 109.8(4) . . ?
O10A Cl2A O9A 110.8(3) . . ?
O12A Cl2A O9A 109.2(3) . . ?
O11A Cl2A O9A 108.7(3) . . ?
O10A Cl2A O10A 32.4(13) . 2_445 ?
O12A Cl2A O10A 130.9(14) . 2_445 ?
O11A Cl2A O10A 80.7(12) . 2_445 ?
O9A Cl2A O10A 112.1(15) . 2_445 ?
O10B Cl2B O12B 107.4(4) . . ?
O10B Cl2B O11B 110.9(3) . . ?
O12B Cl2B O11B 109.8(4) . . ?
O10B Cl2B O9B 110.9(3) . . ?
O12B Cl2B O9B 109.3(3) . . ?
O11B Cl2B O9B 108.7(3) . . ?

loop_
_geom_bond_atom_site_label_1
_geom_bond_atom_site_label_2
_geom_bond_distance
_geom_bond_site_symmetry_2
_geom_bond_publ_flag
C1 N1 1.472(8) . ?
C1 C2 1.518(9) . ?
C1 H1A 0.9900 . ?
C1 H1B 0.9900 . ?
C2 O1 1.431(9) . ?
C2 H2A 0.9900 . ?
C2 H2B 0.9900 . ?
C3 O1 1.437(8) . ?
C3 C4 1.491(10) . ?
C3 H3A 0.9900 . ?
C3 H3B 0.9900 . ?
C4 O2 1.438(9) . ?
C4 H4A 0.9900 . ?
C4 H4B 0.9900 . ?
C5 O2 1.438(8) . ?
C5 C6 1.515(11) . ?
C5 H5A 0.9900 . ?
C5 H5B 0.9900 . ?
C6 N4 1.475(9) . ?
C6 H6A 0.9900 . ?
C6 H6B 0.9900 . ?
C7 N4 1.486(9) . ?
C7 C8 1.518(11) . ?
C7 H7A 0.9900 . ?
C7 H7B 0.9900 . ?
C8 O3 1.430(9) . ?
C8 H8A 0.9900 . ?
C8 H8B 0.9900 . ?
C9 O3 1.413(9) . ?
C9 C10 1.513(11) . ?
C9 H9A 0.9900 . ?
C9 H9B 0.9900 . ?
C10 O4 1.425(8) . ?
C10 H10A 0.9900 . ?
C10 H10B 0.9900 . ?
C11 O4 1.421(8) . ?
C11 C12 1.499(10) . ?
C11 H11A 0.9900 . ?
C11 H11B 0.9900 . ?
C12 N1 1.458(9) . ?
C12 H12A 0.9900 . ?
C12 H12B 0.9900 . ?
C13 N1 1.484(8) . ?
C13 C14 1.517(9) . ?
C13 Ba1 3.434(6) . ?
C13 H13A 0.9900 . ?
C13 H13B 0.9900 . ?
C14 N2 1.344(8) . ?
C14 C15 1.369(9) . ?
C15 C16 1.364(10) . ?
C15 H15 0.9500 . ?
C16 C17 1.415(9) . ?
C16 H16 0.9500 . ?
C17 N5 1.385(9) . ?
C17 C18 1.421(9) . ?
C18 N2 1.350(8) . ?
C18 C19 1.510(9) . ?
C19 N3 1.356(8) . ?
C19 C20 1.418(9) . ?
C20 N6 1.370(9) . ?
C20 C21 1.407(10) . ?
C21 C22 1.353(10) . ?
C21 H21 0.9500 . ?
C22 C23 1.396(9) . ?
C22 H22 0.9500 . ?
C23 N3 1.337(8) . ?
C23 C24 1.509(10) . ?
C24 N4 1.478(9) . ?
C24 H24A 0.9900 . ?
C24 H24B 0.9900 . ?
C25 N6 1.425(9) . ?
C25 N5 1.470(9) . ?
C25 C26 1.508(10) . ?
C25 H25 1.0000 . ?
C26 C27 1.541(10) . ?
C26 H26A 0.9900 . ?
C26 H26B 0.9900 . ?
C27 C28 1.502(13) . ?
C27 H27A 0.9900 . ?
C27 H27B 0.9900 . ?
C28 H28A 0.9800 . ?
C28 H28B 0.9800 . ?
C28 H28C 0.9800 . ?
O1 Ba1 2.888(5) . ?
O2 Ba1 2.855(4) . ?
O3 Ba1 2.823(5) . ?
O4 Ba1 2.809(5) . ?
Ba1 N2 2.836(5) . ?
Ba1 O5 2.888(5) . ?
Ba1 N4 2.908(6) . ?
Ba1 N3 2.910(6) . ?
Ba1 N1 2.911(5) . ?
Ba1 O9 3.006(6) . ?
N5 H5 0.8800 . ?
N6 H6 0.8800 . ?
O5 Cl1 1.467(5) . ?
O6 Cl1 1.420(4) . ?
O7 Cl1 1.437(5) . ?
O8 Cl1 1.433(5) . ?
O9 Cl2 1.468(5) . ?
O10 Cl2 1.419(4) . ?
O11 Cl2 1.436(5) . ?
O12 Cl2 1.434(5) . ?
O9A Cl2A 1.467(5) . ?
O10A O10A 0.90(4) 2_445 ?
O10A Cl2A 1.419(4) . ?
O10A Cl2A 1.69(2) 2_445 ?
O11A Cl2A 1.436(5) . ?
O12A Cl2A 1.434(5) . ?
Cl2A O10A 1.69(2) 2_445 ?
O9B Cl2B 1.467(5) . ?
O10B Cl2B 1.419(4) . ?
O11B Cl2B 1.436(5) . ?
O12B Cl2B 1.433(5) . ?
